data_4134634
loop_
_publ_author_name
'Wu, Xiugang'
'Chen, Deng-Gao'
'Liu, Denghui'
'Liu, Shih-Hung'
'Shen, Shin-Wei'
'Wu, Chih-I'
'Xie, Guohua'
'Zhou, Jianwei'
'Huang, Zhi-Xuan'
'Huang, Chun-Ying'
'Su, Shi-Jian'
'Zhu, Weiguo'
'Chou, Pi-Tai'

_publ_section_title
;
 Highly Emissive Dinuclear Platinum(III) Complexes.
;
_journal_name_full 'Journal of the American Chemical Society'
_journal_paper_doi 10.1021/jacs.9b13956
_journal_year 2020
_chemical_formula_moiety 'C78 H68 Cl2 F4 N8 O2 Pt2 S2'
_chemical_formula_sum 'C78 H68 Cl2 F4 N8 O2 Pt2 S2'
_chemical_formula_weight 1750.60
_space_group_crystal_system monoclinic
_space_group_IT_number 13
_space_group_name_Hall '-P 2yc'
_space_group_name_H-M_alt 'P 1 2/c 1'
_atom_sites_solution_hydrogens geom
_atom_sites_solution_primary dual
_audit_creation_date 2018-03-30
_audit_creation_method
;
Olex2 1.2
(compiled 2017.08.10 svn.r3458 for OlexSys, GUI svn.r5381)
;
_cell_angle_alpha 90
_cell_angle_beta 110.9640(10)
_cell_angle_gamma 90
_cell_formula_units_Z 2
_cell_length_a 17.8979(6)
_cell_length_b 14.7783(5)
_cell_length_c 16.9268(5)
_cell_measurement_reflns_used 9847
_cell_measurement_temperature 170(2)
_cell_measurement_theta_max 55.138
_cell_measurement_theta_min 5.210
_cell_volume 4180.8(2)
_computing_cell_refinement 'SAINT v8.37A (Bruker, 2015)'
_computing_data_reduction 'SAINT v8.37A (Bruker, 2015)'
_computing_molecular_graphics 'Olex2 (Dolomanov et al., 2009)'
_computing_publication_material 'Olex2 (Dolomanov et al., 2009)'
_computing_structure_refinement 'ShelXL (Sheldrick, 2015)'
_computing_structure_solution 'ShelXT (Sheldrick, 2015)'
_diffrn_ambient_temperature 170
_diffrn_measured_fraction_theta_full 0.996
_diffrn_measured_fraction_theta_max 0.992
_diffrn_measurement_device_type 'Bruker D8 Venture'
_diffrn_measurement_method '\f and \w scans'
_diffrn_radiation_type GaK\a
_diffrn_radiation_wavelength 1.34139
_diffrn_reflns_av_R_equivalents 0.0428
_diffrn_reflns_av_unetI/netI 0.0336
_diffrn_reflns_Laue_measured_fraction_full 0.996
_diffrn_reflns_Laue_measured_fraction_max 0.992
_diffrn_reflns_limit_h_max 21
_diffrn_reflns_limit_h_min -21
_diffrn_reflns_limit_k_max 18
_diffrn_reflns_limit_k_min -18
_diffrn_reflns_limit_l_max 20
_diffrn_reflns_limit_l_min -19
_diffrn_reflns_number 33179
_diffrn_reflns_point_group_measured_fraction_full 0.996
_diffrn_reflns_point_group_measured_fraction_max 0.992
_diffrn_reflns_theta_full 53.594
_diffrn_reflns_theta_max 55.113
_diffrn_reflns_theta_min 4.868
_diffrn_standards_number 0
_exptl_absorpt_coefficient_mu 5.369
_exptl_absorpt_correction_T_max 0.7508
_exptl_absorpt_correction_T_min 0.4935
_exptl_absorpt_correction_type multi-scan
_exptl_absorpt_process_details
'SADABS-2016/2 (Bruker,2016/2) was used for absorption correction. wR2(int) was 0.1095 before and 0.0644 after correction. The Ratio of minimum to maximum transmission is 0.6573. The \l/2 correction factor is Not present.'
_exptl_crystal_colour orange
_exptl_crystal_density_diffrn 1.391
_exptl_crystal_description block
_exptl_crystal_F_000 1732
_exptl_crystal_size_max 0.12
_exptl_crystal_size_mid 0.08
_exptl_crystal_size_min 0.05
_refine_diff_density_max 1.190
_refine_diff_density_min -1.773
_refine_diff_density_rms 0.111
_refine_ls_extinction_method none
_refine_ls_goodness_of_fit_ref 1.107
_refine_ls_hydrogen_treatment constr
_refine_ls_matrix_type full
_refine_ls_number_parameters 448
_refine_ls_number_reflns 7957
_refine_ls_number_restraints 0
_refine_ls_restrained_S_all 1.107
_refine_ls_R_factor_all 0.0427
_refine_ls_R_factor_gt 0.0411
_refine_ls_shift/su_max 0.001
_refine_ls_shift/su_mean 0.000
_refine_ls_structure_factor_coef Fsqd
_refine_ls_weighting_details 'w=1/[\s^2^(Fo^2^)+(0.0474P)^2^+10.3694P] where P=(Fo^2^+2Fc^2^)/3'
_refine_ls_weighting_scheme calc
_refine_ls_wR_factor_gt 0.1073
_refine_ls_wR_factor_ref 0.1084
_reflns_Friedel_coverage 0.000
_reflns_number_gt 7556
_reflns_number_total 7957
_reflns_threshold_expression 'I > 2\s(I)'
_cod_data_source_file ja9b13956_si_002.cif
_cod_data_source_block wmj18020_0m
_cod_database_code 4134634
_shelx_shelxl_version_number 2016/6
_shelx_space_group_comment
;
The symmetry employed for this shelxl refinement is uniquely defined
by the following loop, which should always be used as a source of
symmetry information in preference to the above space-group names.
They are only intended as comments.
;
_shelx_estimated_absorpt_t_max 0.775
_shelx_estimated_absorpt_t_min 0.565
_olex2_refinement_description
;
1. Fixed Uiso
 At 1.2 times of:
  All C(H) groups
 At 1.5 times of:
  All C(H,H,H) groups
2.a Aromatic/amide H refined with riding coordinates:
 C2(H2), C4(H4), C8(H8), C9(H9), C10(H10), C11(H11), C15(H15), C16(H16),
 C18(H18), C19(H19), C21(H21), C22(H22), C24(H24), C27(H27), C29(H29), C30(H30)
2.b Idealised Me refined as rotating group:
 C32(H32A,H32B,H32C), C33(H33A,H33B,H33C), C34(H34A,H34B,H34C), C36(H36A,H36B,
 H36C), C37(H37A,H37B,H37C), C38(H38A,H38B,H38C)
;
_olex2_submission_special_instructions 'No special instructions were received'

loop_
_space_group_symop_operation_xyz
'x, y, z'
'-x, y, -z+1/2'
'-x, -y, -z'
'x, -y, z-1/2'

loop_
_atom_site_label
_atom_site_type_symbol
_atom_site_fract_x
_atom_site_fract_y
_atom_site_fract_z
_atom_site_U_iso_or_equiv
_atom_site_adp_type
_atom_site_occupancy
_atom_site_site_symmetry_order
_atom_site_calc_flag
_atom_site_refinement_flags_posn
_atom_site_refinement_flags_adp
_atom_site_refinement_flags_occupancy
_atom_site_disorder_assembly
_atom_site_disorder_group
Pt1 Pt -0.04938(2) 0.79926(2) 0.16635(2) 0.03624(8) Uani 1 1 d . . . . .
Cl1 Cl -0.13717(9) 0.78099(11) 0.02331(10) 0.0694(4) Uani 1 1 d . . . . .
S1 S 0.00987(6) 0.66684(8) 0.14399(7) 0.0395(2) Uani 1 1 d . . . . .
F1 F 0.1827(2) 0.8993(3) 0.0499(2) 0.0857(12) Uani 1 1 d . . . . .
F2 F 0.0294(2) 1.1268(2) 0.1094(3) 0.0867(12) Uani 1 1 d . . . . .
O1 O 0.16268(17) 0.6196(2) 0.21809(19) 0.0409(7) Uani 1 1 d . . . . .
N1 N -0.1030(2) 0.9201(3) 0.1740(2) 0.0443(9) Uani 1 1 d . . . . .
N2 N 0.1256(2) 0.7200(2) 0.2918(2) 0.0362(8) Uani 1 1 d . . . . .
N3 N 0.2067(2) 0.7026(3) 0.3351(3) 0.0416(9) Uani 1 1 d . . . . .
N4 N 0.5258(2) 0.4702(3) 0.3780(3) 0.0517(10) Uani 1 1 d . . . . .
C1 C 0.0202(3) 0.8817(3) 0.1287(3) 0.0461(11) Uani 1 1 d . . . . .
C2 C 0.0817(3) 0.8574(4) 0.1009(3) 0.0554(13) Uani 1 1 d . . . . .
H2 H 0.094962 0.795594 0.098013 0.067 Uiso 1 1 calc R . . . .
C3 C 0.1228(4) 0.9242(5) 0.0775(3) 0.0642(16) Uani 1 1 d . . . . .
C4 C 0.1074(4) 1.0142(5) 0.0801(4) 0.0713(19) Uani 1 1 d . . . . .
H4 H 0.137645 1.058730 0.064223 0.086 Uiso 1 1 calc R . . . .
C5 C 0.0461(4) 1.0374(4) 0.1066(4) 0.0649(17) Uani 1 1 d . . . . .
C6 C 0.0002(3) 0.9742(3) 0.1306(3) 0.0512(12) Uani 1 1 d . . . . .
C7 C -0.0676(3) 0.9949(4) 0.1555(3) 0.0518(13) Uani 1 1 d . . . . .
C8 C -0.0997(4) 1.0792(4) 0.1601(4) 0.0684(17) Uani 1 1 d . . . . .
H8 H -0.075719 1.132252 0.148187 0.082 Uiso 1 1 calc R . . . .
C9 C -0.1667(4) 1.0857(4) 0.1820(4) 0.078(2) Uani 1 1 d . . . . .
H9 H -0.189095 1.143430 0.184710 0.093 Uiso 1 1 calc R . . . .
C10 C -0.2009(4) 1.0099(4) 0.1997(4) 0.0673(16) Uani 1 1 d . . . . .
H10 H -0.246709 1.014063 0.215349 0.081 Uiso 1 1 calc R . . . .
C11 C -0.1677(3) 0.9267(4) 0.1944(3) 0.0510(12) Uani 1 1 d . . . . .
H11 H -0.191765 0.873313 0.205577 0.061 Uiso 1 1 calc R . . . .
C12 C 0.1017(2) 0.6706(3) 0.2227(3) 0.0366(9) Uani 1 1 d . . . . .
C13 C 0.2258(3) 0.6428(3) 0.2904(3) 0.0415(10) Uani 1 1 d . . . . .
C14 C 0.3034(3) 0.6001(3) 0.3090(3) 0.0451(10) Uani 1 1 d . . . . .
C15 C 0.3157(3) 0.5349(4) 0.2555(3) 0.0489(11) Uani 1 1 d . . . . .
H15 H 0.274084 0.519219 0.204055 0.059 Uiso 1 1 calc R . . . .
C16 C 0.3903(3) 0.4929(4) 0.2789(3) 0.0536(13) Uani 1 1 d . . . . .
H16 H 0.399457 0.448176 0.243100 0.064 Uiso 1 1 calc R . . . .
C17 C 0.4506(3) 0.5158(4) 0.3532(3) 0.0502(12) Uani 1 1 d . . . . .
C18 C 0.4386(3) 0.5822(4) 0.4057(3) 0.0501(12) Uani 1 1 d . . . . .
H18 H 0.480717 0.598367 0.456655 0.060 Uiso 1 1 calc R . . . .
C19 C 0.3654(3) 0.6244(4) 0.3833(3) 0.0483(11) Uani 1 1 d . . . . .
H19 H 0.357076 0.670293 0.418667 0.058 Uiso 1 1 calc R . . . .
C20 C 0.5353(3) 0.3757(4) 0.3767(3) 0.0549(13) Uani 1 1 d . . . . .
C21 C 0.4799(4) 0.3082(4) 0.3519(4) 0.0664(16) Uani 1 1 d . . . . .
H21 H 0.424328 0.321494 0.328136 0.080 Uiso 1 1 calc R . . . .
C22 C 0.5072(4) 0.2183(5) 0.3627(4) 0.079(2) Uani 1 1 d . . . . .
H22 H 0.468960 0.170880 0.345351 0.094 Uiso 1 1 calc R . . . .
C23 C 0.5887(4) 0.1955(4) 0.3979(4) 0.0725(19) Uani 1 1 d . . . . .
C24 C 0.6430(4) 0.2658(4) 0.4240(3) 0.0622(15) Uani 1 1 d . . . . .
H24 H 0.698439 0.252644 0.449253 0.075 Uiso 1 1 calc R . . . .
C25 C 0.6173(3) 0.3566(4) 0.4138(3) 0.0542(13) Uani 1 1 d . . . . .
C26 C 0.6591(3) 0.4413(4) 0.4400(3) 0.0508(12) Uani 1 1 d . . . . .
C27 C 0.7392(3) 0.4646(4) 0.4827(3) 0.0546(13) Uani 1 1 d . . . . .
H27 H 0.778712 0.418487 0.499328 0.066 Uiso 1 1 calc R . . . .
C28 C 0.7615(3) 0.5536(4) 0.5009(4) 0.0596(14) Uani 1 1 d . . . . .
C29 C 0.7022(3) 0.6209(4) 0.4737(4) 0.0656(16) Uani 1 1 d . . . . .
H29 H 0.717719 0.682493 0.484500 0.079 Uiso 1 1 calc R . . . .
C30 C 0.6220(3) 0.6008(4) 0.4317(4) 0.0617(15) Uani 1 1 d . . . . .
H30 H 0.583000 0.647377 0.413552 0.074 Uiso 1 1 calc R . . . .
C31 C 0.8494(3) 0.5774(4) 0.5522(5) 0.0716(18) Uani 1 1 d . . . . .
C32 C 0.8646(5) 0.6759(6) 0.5576(9) 0.145(5) Uani 1 1 d . . . . .
H32A H 0.848371 0.701244 0.500399 0.218 Uiso 1 1 calc GR . . . .
H32B H 0.921797 0.687022 0.587576 0.218 Uiso 1 1 calc GR . . . .
H32C H 0.833815 0.704625 0.588291 0.218 Uiso 1 1 calc GR . . . .
C33 C 0.8724(4) 0.5343(5) 0.6386(4) 0.0763(18) Uani 1 1 d . . . . .
H33A H 0.833009 0.550755 0.664210 0.114 Uiso 1 1 calc GR . . . .
H33B H 0.925391 0.555891 0.674702 0.114 Uiso 1 1 calc GR . . . .
H33C H 0.873592 0.468377 0.633084 0.114 Uiso 1 1 calc GR . . . .
C34 C 0.9033(4) 0.5336(6) 0.5081(5) 0.094(3) Uani 1 1 d . . . . .
H34A H 0.899071 0.467534 0.509640 0.141 Uiso 1 1 calc GR . . . .
H34B H 0.959071 0.551704 0.537688 0.141 Uiso 1 1 calc GR . . . .
H34C H 0.885813 0.553910 0.449124 0.141 Uiso 1 1 calc GR . . . .
C35 C 0.6172(5) 0.0972(5) 0.4093(6) 0.097(3) Uani 1 1 d . . . . .
C36 C 0.6735(7) 0.0817(6) 0.4993(6) 0.160(6) Uani 1 1 d . . . . .
H36A H 0.719389 0.122721 0.512187 0.241 Uiso 1 1 calc GR . . . .
H36B H 0.692396 0.018909 0.505662 0.241 Uiso 1 1 calc GR . . . .
H36C H 0.645302 0.093402 0.538309 0.241 Uiso 1 1 calc GR . . . .
C37 C 0.6648(6) 0.0817(7) 0.3488(7) 0.129(4) Uani 1 1 d . . . . .
H37A H 0.628103 0.086162 0.289876 0.194 Uiso 1 1 calc GR . . . .
H37B H 0.689282 0.021491 0.358863 0.194 Uiso 1 1 calc GR . . . .
H37C H 0.706631 0.127783 0.359661 0.194 Uiso 1 1 calc GR . . . .
C38 C 0.5495(6) 0.0288(6) 0.3859(7) 0.125(4) Uani 1 1 d . . . . .
H38A H 0.519829 0.035310 0.424316 0.187 Uiso 1 1 calc GR . . . .
H38B H 0.571550 -0.032497 0.390723 0.187 Uiso 1 1 calc GR . . . .
H38C H 0.513342 0.039456 0.327604 0.187 Uiso 1 1 calc GR . . . .
C00P C 0.6006(3) 0.5104(4) 0.4170(3) 0.0515(12) Uani 1 1 d . . . . .

loop_
_atom_site_aniso_label
_atom_site_aniso_U_11
_atom_site_aniso_U_22
_atom_site_aniso_U_33
_atom_site_aniso_U_23
_atom_site_aniso_U_13
_atom_site_aniso_U_12
Pt1 0.03206(12) 0.03485(12) 0.03715(12) -0.00059(7) 0.00668(8) -0.00486(7)
Cl1 0.0632(8) 0.0752(9) 0.0586(8) 0.0047(7) 0.0083(7) -0.0135(7)
S1 0.0343(5) 0.0429(6) 0.0390(5) -0.0073(4) 0.0103(4) -0.0036(4)
F1 0.079(2) 0.113(3) 0.076(2) -0.003(2) 0.041(2) -0.043(2)
F2 0.101(3) 0.0480(19) 0.086(3) 0.0176(17) 0.003(2) -0.0248(19)
O1 0.0349(15) 0.0501(18) 0.0377(16) -0.0025(13) 0.0130(12) 0.0035(13)
N1 0.040(2) 0.039(2) 0.041(2) 0.0009(16) -0.0016(16) -0.0012(16)
N2 0.0276(17) 0.0390(19) 0.0382(19) 0.0005(15) 0.0070(14) 0.0034(14)
N3 0.0316(18) 0.047(2) 0.044(2) -0.0005(16) 0.0107(16) 0.0050(15)
N4 0.042(2) 0.064(3) 0.046(2) 0.0067(19) 0.0118(18) 0.022(2)
C1 0.049(3) 0.043(3) 0.036(2) 0.0004(19) 0.004(2) -0.016(2)
C2 0.054(3) 0.061(3) 0.047(3) -0.001(2) 0.014(2) -0.020(3)
C3 0.059(3) 0.079(4) 0.047(3) 0.002(3) 0.011(2) -0.031(3)
C4 0.066(4) 0.079(4) 0.053(3) 0.016(3) 0.001(3) -0.038(3)
C5 0.069(4) 0.047(3) 0.053(3) 0.013(2) -0.009(3) -0.023(3)
C6 0.051(3) 0.046(3) 0.040(2) 0.007(2) -0.004(2) -0.010(2)
C7 0.059(3) 0.044(3) 0.033(2) 0.0029(19) -0.009(2) -0.006(2)
C8 0.083(4) 0.040(3) 0.061(3) 0.003(2) -0.001(3) 0.002(3)
C9 0.088(5) 0.047(3) 0.073(4) -0.003(3) -0.001(4) 0.024(3)
C10 0.067(4) 0.058(4) 0.059(3) -0.005(3) 0.001(3) 0.016(3)
C11 0.045(3) 0.050(3) 0.045(3) -0.005(2) 0.000(2) 0.011(2)
C12 0.032(2) 0.040(2) 0.039(2) -0.0023(18) 0.0129(18) -0.0014(17)
C13 0.037(2) 0.050(3) 0.039(2) 0.000(2) 0.0140(18) 0.0019(19)
C14 0.039(2) 0.055(3) 0.043(2) 0.003(2) 0.0161(19) 0.008(2)
C15 0.045(2) 0.063(3) 0.038(2) 0.001(2) 0.014(2) 0.015(2)
C16 0.054(3) 0.069(3) 0.037(2) 0.001(2) 0.015(2) 0.022(3)
C17 0.043(2) 0.067(3) 0.043(2) 0.006(2) 0.019(2) 0.021(2)
C18 0.042(2) 0.069(3) 0.039(2) 0.002(2) 0.012(2) 0.014(2)
C19 0.042(2) 0.064(3) 0.040(2) -0.001(2) 0.016(2) 0.013(2)
C20 0.055(3) 0.069(4) 0.037(2) 0.004(2) 0.012(2) 0.021(3)
C21 0.063(4) 0.067(4) 0.057(3) -0.005(3) 0.006(3) 0.013(3)
C22 0.077(4) 0.068(4) 0.067(4) -0.009(3) -0.004(3) 0.010(3)
C23 0.075(4) 0.067(4) 0.052(3) -0.009(3) -0.006(3) 0.021(3)
C24 0.062(3) 0.071(4) 0.039(3) -0.003(3) 0.000(2) 0.025(3)
C25 0.057(3) 0.068(3) 0.035(2) 0.006(2) 0.014(2) 0.026(3)
C26 0.046(3) 0.070(3) 0.038(2) 0.013(2) 0.017(2) 0.024(2)
C27 0.049(3) 0.070(4) 0.051(3) 0.020(3) 0.025(2) 0.027(3)
C28 0.045(3) 0.068(4) 0.070(4) 0.027(3) 0.026(3) 0.015(3)
C29 0.058(3) 0.055(3) 0.089(4) 0.024(3) 0.033(3) 0.012(3)
C30 0.051(3) 0.062(3) 0.076(4) 0.023(3) 0.027(3) 0.021(3)
C31 0.049(3) 0.066(4) 0.098(5) 0.030(3) 0.025(3) 0.008(3)
C32 0.059(4) 0.066(5) 0.283(16) 0.041(7) 0.026(7) -0.001(4)
C33 0.062(4) 0.088(5) 0.077(4) 0.000(4) 0.023(3) 0.000(3)
C34 0.052(3) 0.143(7) 0.097(5) 0.041(5) 0.039(4) 0.015(4)
C35 0.089(5) 0.064(4) 0.100(6) -0.012(4) -0.011(4) 0.015(4)
C36 0.199(11) 0.071(5) 0.107(7) 0.008(5) -0.071(7) 0.030(6)
C37 0.108(7) 0.112(7) 0.133(8) -0.032(6) 0.001(6) 0.058(6)
C38 0.117(7) 0.081(6) 0.128(8) -0.010(5) -0.014(6) 0.018(5)
C00P 0.048(3) 0.066(3) 0.044(3) 0.012(2) 0.021(2) 0.020(2)

loop_
_atom_type_symbol
_atom_type_description
_atom_type_scat_dispersion_real
_atom_type_scat_dispersion_imag
_atom_type_scat_source
C C 0.0150 0.0070 'International Tables Vol C Tables 4.2.6.8 and 6.1.1.4'
H H 0.0000 0.0000 'International Tables Vol C Tables 4.2.6.8 and 6.1.1.4'
Cl Cl 0.3281 0.5435 'International Tables Vol C Tables 4.2.6.8 and 6.1.1.4'
F F 0.0600 0.0410 'International Tables Vol C Tables 4.2.6.8 and 6.1.1.4'
N N 0.0250 0.0140 'International Tables Vol C Tables 4.2.6.8 and 6.1.1.4'
O O 0.0410 0.0250 'International Tables Vol C Tables 4.2.6.8 and 6.1.1.4'
Pt Pt -5.2460 5.8220 'International Tables Vol C Tables 4.2.6.8 and 6.1.1.4'
S S 0.2920 0.4250 'International Tables Vol C Tables 4.2.6.8 and 6.1.1.4'

loop_
_geom_angle_atom_site_label_1
_geom_angle_atom_site_label_2
_geom_angle_atom_site_label_3
_geom_angle
_geom_angle_site_symmetry_1
_geom_angle_site_symmetry_3
_geom_angle_publ_flag
Cl1 Pt1 Pt1 173.35(4) . 2 ?
S1 Pt1 Pt1 90.29(3) . 2 ?
S1 Pt1 Cl1 84.98(5) . . ?
N1 Pt1 Pt1 94.45(10) . 2 ?
N1 Pt1 Cl1 90.55(11) . . ?
N1 Pt1 S1 174.26(11) . . ?
N1 Pt1 N2 95.08(15) . 2 ?
N2 Pt1 Pt1 84.74(10) 2 2 ?
N2 Pt1 Cl1 90.46(10) 2 . ?
N2 Pt1 S1 88.56(10) 2 . ?
C1 Pt1 Pt1 94.80(13) . 2 ?
C1 Pt1 Cl1 90.28(13) . . ?
C1 Pt1 S1 95.07(16) . . ?
C1 Pt1 N1 81.34(19) . . ?
C1 Pt1 N2 176.35(18) . 2 ?
C12 S1 Pt1 102.37(16) . . ?
C12 O1 C13 103.5(3) . . ?
C7 N1 Pt1 115.0(4) . . ?
C11 N1 Pt1 123.6(3) . . ?
C11 N1 C7 121.4(5) . . ?
N3 N2 Pt1 127.1(3) . 2 ?
C12 N2 Pt1 124.4(3) . 2 ?
C12 N2 N3 108.2(3) . . ?
C13 N3 N2 105.2(4) . . ?
C20 N4 C17 124.7(5) . . ?
C00P N4 C17 125.6(5) . . ?
C00P N4 C20 109.2(4) . . ?
C2 C1 Pt1 127.5(4) . . ?
C2 C1 C6 119.6(5) . . ?
C6 C1 Pt1 112.9(4) . . ?
C1 C2 H2 120.5 . . ?
C3 C2 C1 118.9(6) . . ?
C3 C2 H2 120.5 . . ?
F1 C3 C2 118.2(6) . . ?
C4 C3 F1 117.9(5) . . ?
C4 C3 C2 123.9(6) . . ?
C3 C4 H4 121.6 . . ?
C3 C4 C5 116.8(5) . . ?
C5 C4 H4 121.6 . . ?
F2 C5 C4 117.8(5) . . ?
F2 C5 C6 118.7(6) . . ?
C4 C5 C6 123.5(6) . . ?
C1 C6 C7 117.0(4) . . ?
C5 C6 C1 117.3(6) . . ?
C5 C6 C7 125.6(5) . . ?
N1 C7 C6 113.6(5) . . ?
N1 C7 C8 118.5(6) . . ?
C8 C7 C6 127.8(5) . . ?
C7 C8 H8 120.1 . . ?
C9 C8 C7 119.8(6) . . ?
C9 C8 H8 120.1 . . ?
C8 C9 H9 119.9 . . ?
C10 C9 C8 120.2(6) . . ?
C10 C9 H9 119.9 . . ?
C9 C10 H10 120.6 . . ?
C9 C10 C11 118.8(6) . . ?
C11 C10 H10 120.6 . . ?
N1 C11 C10 121.2(6) . . ?
N1 C11 H11 119.4 . . ?
C10 C11 H11 119.4 . . ?
O1 C12 S1 120.6(3) . . ?
N2 C12 S1 129.0(3) . . ?
N2 C12 O1 110.4(4) . . ?
O1 C13 C14 120.0(4) . . ?
N3 C13 O1 112.7(4) . . ?
N3 C13 C14 127.2(4) . . ?
C15 C14 C13 121.4(4) . . ?
C15 C14 C19 120.3(4) . . ?
C19 C14 C13 118.3(4) . . ?
C14 C15 H15 120.6 . . ?
C14 C15 C16 118.8(5) . . ?
C16 C15 H15 120.6 . . ?
C15 C16 H16 119.7 . . ?
C17 C16 C15 120.6(5) . . ?
C17 C16 H16 119.7 . . ?
C16 C17 N4 120.2(5) . . ?
C16 C17 C18 120.5(4) . . ?
C18 C17 N4 119.3(5) . . ?
C17 C18 H18 120.2 . . ?
C19 C18 C17 119.5(5) . . ?
C19 C18 H18 120.2 . . ?
C14 C19 H19 119.9 . . ?
C18 C19 C14 120.2(5) . . ?
C18 C19 H19 119.9 . . ?
C21 C20 N4 130.7(5) . . ?
C21 C20 C25 121.3(6) . . ?
C25 C20 N4 107.8(5) . . ?
C20 C21 H21 121.0 . . ?
C20 C21 C22 118.1(6) . . ?
C22 C21 H21 121.0 . . ?
C21 C22 H22 118.6 . . ?
C23 C22 C21 122.9(7) . . ?
C23 C22 H22 118.6 . . ?
C22 C23 C35 122.1(7) . . ?
C24 C23 C22 117.3(6) . . ?
C24 C23 C35 120.5(6) . . ?
C23 C24 H24 119.5 . . ?
C23 C24 C25 121.0(5) . . ?
C25 C24 H24 119.5 . . ?
C20 C25 C24 119.3(6) . . ?
C20 C25 C26 107.9(5) . . ?
C24 C25 C26 132.7(5) . . ?
C27 C26 C25 134.0(5) . . ?
C27 C26 C00P 119.0(5) . . ?
C00P C26 C25 106.9(5) . . ?
C26 C27 H27 119.6 . . ?
C28 C27 C26 120.9(5) . . ?
C28 C27 H27 119.6 . . ?
C27 C28 C29 118.6(5) . . ?
C27 C28 C31 120.0(5) . . ?
C29 C28 C31 121.4(6) . . ?
C28 C29 H29 118.8 . . ?
C30 C29 C28 122.5(6) . . ?
C30 C29 H29 118.8 . . ?
C29 C30 H30 121.1 . . ?
C00P C30 C29 117.9(5) . . ?
C00P C30 H30 121.1 . . ?
C28 C31 C34 108.5(6) . . ?
C32 C31 C28 112.9(5) . . ?
C32 C31 C33 112.0(8) . . ?
C32 C31 C34 107.8(7) . . ?
C33 C31 C28 108.6(5) . . ?
C33 C31 C34 106.8(5) . . ?
C31 C32 H32A 109.5 . . ?
C31 C32 H32B 109.5 . . ?
C31 C32 H32C 109.5 . . ?
H32A C32 H32B 109.5 . . ?
H32A C32 H32C 109.5 . . ?
H32B C32 H32C 109.5 . . ?
C31 C33 H33A 109.5 . . ?
C31 C33 H33B 109.5 . . ?
C31 C33 H33C 109.5 . . ?
H33A C33 H33B 109.5 . . ?
H33A C33 H33C 109.5 . . ?
H33B C33 H33C 109.5 . . ?
C31 C34 H34A 109.5 . . ?
C31 C34 H34B 109.5 . . ?
C31 C34 H34C 109.5 . . ?
H34A C34 H34B 109.5 . . ?
H34A C34 H34C 109.5 . . ?
H34B C34 H34C 109.5 . . ?
C23 C35 C37 107.0(8) . . ?
C36 C35 C23 110.1(6) . . ?
C36 C35 C37 108.3(8) . . ?
C36 C35 C38 110.1(9) . . ?
C38 C35 C23 113.6(7) . . ?
C38 C35 C37 107.6(8) . . ?
C35 C36 H36A 109.5 . . ?
C35 C36 H36B 109.5 . . ?
C35 C36 H36C 109.5 . . ?
H36A C36 H36B 109.5 . . ?
H36A C36 H36C 109.5 . . ?
H36B C36 H36C 109.5 . . ?
C35 C37 H37A 109.5 . . ?
C35 C37 H37B 109.5 . . ?
C35 C37 H37C 109.5 . . ?
H37A C37 H37B 109.5 . . ?
H37A C37 H37C 109.5 . . ?
H37B C37 H37C 109.5 . . ?
C35 C38 H38A 109.5 . . ?
C35 C38 H38B 109.5 . . ?
C35 C38 H38C 109.5 . . ?
H38A C38 H38B 109.5 . . ?
H38A C38 H38C 109.5 . . ?
H38B C38 H38C 109.5 . . ?
N4 C00P C26 108.3(5) . . ?
C30 C00P N4 130.6(5) . . ?
C30 C00P C26 121.1(5) . . ?

loop_
_geom_bond_atom_site_label_1
_geom_bond_atom_site_label_2
_geom_bond_distance
_geom_bond_site_symmetry_2
_geom_bond_publ_flag
Pt1 Pt1 2.7500(4) 2 ?
Pt1 Cl1 2.3836(15) . ?
Pt1 S1 2.3204(11) . ?
Pt1 N1 2.053(4) . ?
Pt1 N2 2.104(4) 2 ?
Pt1 C1 2.003(5) . ?
S1 C12 1.706(4) . ?
F1 C3 1.365(7) . ?
F2 C5 1.358(7) . ?
O1 C12 1.352(5) . ?
O1 C13 1.379(5) . ?
N1 C7 1.367(6) . ?
N1 C11 1.325(7) . ?
N2 N3 1.396(5) . ?
N2 C12 1.314(6) . ?
N3 C13 1.288(6) . ?
N4 C17 1.427(6) . ?
N4 C20 1.408(7) . ?
N4 C00P 1.395(7) . ?
C1 C2 1.389(8) . ?
C1 C6 1.417(7) . ?
C2 H2 0.9500 . ?
C2 C3 1.372(7) . ?
C3 C4 1.362(9) . ?
C4 H4 0.9500 . ?
C4 C5 1.369(10) . ?
C5 C6 1.397(7) . ?
C6 C7 1.452(8) . ?
C7 C8 1.385(8) . ?
C8 H8 0.9500 . ?
C8 C9 1.379(10) . ?
C9 H9 0.9500 . ?
C9 C10 1.360(10) . ?
C10 H10 0.9500 . ?
C10 C11 1.382(7) . ?
C11 H11 0.9500 . ?
C13 C14 1.452(6) . ?
C14 C15 1.394(7) . ?
C14 C19 1.395(7) . ?
C15 H15 0.9500 . ?
C15 C16 1.394(7) . ?
C16 H16 0.9500 . ?
C16 C17 1.375(7) . ?
C17 C18 1.392(7) . ?
C18 H18 0.9500 . ?
C18 C19 1.377(6) . ?
C19 H19 0.9500 . ?
C20 C21 1.363(9) . ?
C20 C25 1.403(7) . ?
C21 H21 0.9500 . ?
C21 C22 1.405(9) . ?
C22 H22 0.9500 . ?
C22 C23 1.404(9) . ?
C23 C24 1.383(9) . ?
C23 C35 1.528(9) . ?
C24 H24 0.9500 . ?
C24 C25 1.409(8) . ?
C25 C26 1.444(8) . ?
C26 C27 1.398(8) . ?
C26 C00P 1.414(7) . ?
C27 H27 0.9500 . ?
C27 C28 1.376(9) . ?
C28 C29 1.406(7) . ?
C28 C31 1.541(8) . ?
C29 H29 0.9500 . ?
C29 C30 1.388(8) . ?
C30 H30 0.9500 . ?
C30 C00P 1.387(8) . ?
C31 C32 1.477(10) . ?
C31 C33 1.512(9) . ?
C31 C34 1.558(10) . ?
C32 H32A 0.9800 . ?
C32 H32B 0.9800 . ?
C32 H32C 0.9800 . ?
C33 H33A 0.9800 . ?
C33 H33B 0.9800 . ?
C33 H33C 0.9800 . ?
C34 H34A 0.9800 . ?
C34 H34B 0.9800 . ?
C34 H34C 0.9800 . ?
C35 C36 1.513(11) . ?
C35 C37 1.565(14) . ?
C35 C38 1.519(12) . ?
C36 H36A 0.9800 . ?
C36 H36B 0.9800 . ?
C36 H36C 0.9800 . ?
C37 H37A 0.9800 . ?
C37 H37B 0.9800 . ?
C37 H37C 0.9800 . ?
C38 H38A 0.9800 . ?
C38 H38B 0.9800 . ?
C38 H38C 0.9800 . ?

loop_
_smtbx_masks_void_nr
_smtbx_masks_void_average_x
_smtbx_masks_void_average_y
_smtbx_masks_void_average_z
_smtbx_masks_void_volume
_smtbx_masks_void_count_electrons
_smtbx_masks_void_content
1 -0.158 0.000 -0.659 1201.6 164.3 ?
